data_4062305
loop_
_publ_author_name
'Muldoon, John'
'Brown, Seth N.'

_publ_section_title
;
 Unsymmetrically Bridging Aryls of Iridium
;
_journal_issue 22
_journal_name_full Organometallics
_journal_page_first 4480
_journal_page_last 4489
_journal_paper_doi 10.1021/om0304816
_journal_volume 22
_journal_year 2003
_chemical_formula_moiety BrI2Ir(CO)2(mu,sigma,pi-C6H3Me2)Ir(cod)
_chemical_formula_sum 'C18 H21 Br I2 Ir2 O2'
_chemical_formula_weight 987.46
_chemical_name_common bromodiiododicarbonyliridium(III)(mu,sigma,pi-2,6-dimethylphenyl)(1,5-cyclooct
_space_group_IT_number 14
_symmetry_cell_setting monoclinic
_symmetry_space_group_name_Hall '-P 2yn'
_symmetry_space_group_name_H-M 'P 1 21/n 1'
_cell_angle_alpha 90.00
_cell_angle_beta 92.5990(10)
_cell_angle_gamma 90.00
_cell_formula_units_Z 4
_cell_length_a 9.1441(3)
_cell_length_b 15.8388(6)
_cell_length_c 15.0766(6)
_cell_measurement_temperature 170(2)
_cell_volume 2181.32(14)
_diffrn_ambient_temperature 170(2)
_exptl_crystal_density_diffrn 3.007
_refine_ls_R_factor_obs 0.0376
_refine_ls_wR_factor_obs 0.0873
_cod_original_sg_symbol_H-M 'P 21/n'
_cod_database_code 4062305

loop_
_symmetry_equiv_pos_as_xyz
'x, y, z'
'-x+1/2, y+1/2, -z+1/2'
'-x, -y, -z'
'x-1/2, -y-1/2, z-1/2'

loop_
_atom_site_aniso_label
_atom_site_aniso_U_11
_atom_site_aniso_U_22
_atom_site_aniso_U_33
_atom_site_aniso_U_23
_atom_site_aniso_U_13
_atom_site_aniso_U_12
Ir1 0.0235(2) 0.0238(2) 0.0241(2) 0.00375(14) 0.00261(13) 0.00222(14)
Ir2 0.0296(2) 0.0228(2) 0.0247(2) -0.00190(14) -0.00361(13) 0.00541(14)
I1 0.0317(4) 0.0498(5) 0.0242(4) 0.0070(3) 0.0010(3) 0.0017(3)
I2 0.0272(4) 0.0331(4) 0.0342(4) 0.0113(3) -0.0050(3) 0.0033(3)
I3 0.0380(5) 0.0594(7) 0.0386(5) 0.0107(4) 0.0153(4) 0.0103(4)
Br1 0.0317(4) 0.0498(5) 0.0242(4) 0.0070(3) 0.0010(3) 0.0017(3)
Br2 0.0272(4) 0.0331(4) 0.0342(4) 0.0113(3) -0.0050(3) 0.0033(3)
Br3 0.0380(5) 0.0594(7) 0.0386(5) 0.0107(4) 0.0153(4) 0.0103(4)
O1 0.045(4) 0.039(4) 0.063(5) 0.022(4) 0.000(4) -0.012(4)
O2 0.061(5) 0.027(4) 0.063(5) -0.003(4) -0.003(4) 0.008(4)
C1 0.025(4) 0.021(4) 0.028(5) 0.006(4) -0.006(4) 0.002(4)
C2 0.030(5) 0.021(4) 0.027(5) 0.008(4) 0.008(4) 0.004(4)
C3 0.028(5) 0.038(6) 0.038(6) 0.014(5) 0.013(4) 0.006(4)
C4 0.046(6) 0.057(7) 0.029(5) 0.007(5) 0.013(5) 0.017(6)
C5 0.054(7) 0.031(5) 0.026(5) -0.004(4) -0.007(4) 0.016(5)
C6 0.041(5) 0.024(5) 0.028(5) -0.001(4) -0.009(4) 0.002(4)
C7 0.038(5) 0.026(5) 0.044(6) 0.000(4) 0.009(5) -0.005(4)
C8 0.035(6) 0.044(7) 0.049(7) -0.015(5) -0.008(5) -0.006(5)
C15 0.036(5) 0.027(5) 0.039(6) -0.007(4) -0.011(4) 0.008(4)
C16 0.042(6) 0.052(7) 0.044(6) -0.010(5) -0.012(5) 0.030(6)
C17 0.049(7) 0.053(8) 0.059(8) -0.007(6) -0.015(6) 0.025(6)
C18 0.087(10) 0.023(6) 0.067(9) -0.019(6) -0.033(7) 0.019(6)
C11 0.050(7) 0.028(6) 0.064(8) -0.001(5) -0.023(6) 0.003(5)
C12 0.050(6) 0.021(5) 0.046(6) 0.011(4) -0.007(5) 0.004(4)
C13 0.068(8) 0.039(7) 0.048(7) 0.013(6) -0.004(6) 0.012(6)
C14 0.049(7) 0.068(8) 0.030(6) -0.003(6) -0.023(5) 0.019(6)
C31 0.026(5) 0.037(6) 0.037(5) 0.008(4) -0.004(4) 0.000(4)
C32 0.040(6) 0.029(6) 0.037(6) -0.009(4) -0.001(4) 0.000(4)

loop_
_atom_site_label
_atom_site_type_symbol
_atom_site_fract_x
_atom_site_fract_y
_atom_site_fract_z
_atom_site_U_iso_or_equiv
_atom_site_thermal_displace_type
_atom_site_occupancy
_atom_site_calc_flag
_atom_site_refinement_flags
_atom_site_disorder_group
Ir1 Ir 0.30848(4) 0.36444(2) 0.17332(2) 0.02373(10) Uani 1 d . .
Ir2 Ir 0.65647(4) 0.22389(2) 0.07350(2) 0.02586(10) Uani 1 d . .
I1 I 0.47637(7) 0.32510(5) 0.31806(4) 0.0352(2) Uani 0.784(7) d P .
I2 I 0.13847(7) 0.41112(4) 0.03226(5) 0.0317(2) Uani 0.763(6) d P .
I3 I 0.10077(9) 0.42444(7) 0.27856(6) 0.0449(3) Uani 0.453(7) d P .
Br1 Br 0.47637(7) 0.32510(5) 0.31806(4) 0.0352(2) Uani 0.216(7) d P .
Br2 Br 0.13847(7) 0.41112(4) 0.03226(5) 0.0317(2) Uani 0.237(6) d P .
Br3 Br 0.10077(9) 0.42444(7) 0.27856(6) 0.0449(3) Uani 0.547(7) d P .
O1 O 0.1769(8) 0.1929(5) 0.2094(6) 0.049(2) Uani 1 d . .
O2 O 0.3891(9) 0.5509(5) 0.1773(6) 0.050(2) Uani 1 d . .
C1 C 0.4654(9) 0.3254(6) 0.0831(6) 0.025(2) Uani 1 d . .
C2 C 0.6032(10) 0.3666(6) 0.0788(6) 0.026(2) Uani 1 d . .
C3 C 0.7002(11) 0.3456(7) 0.0098(7) 0.035(2) Uani 1 d . .
H3 H 0.7955(11) 0.3696(7) 0.0114(7) 0.041 Uiso 1 calc R .
C4 C 0.6589(12) 0.2909(8) -0.0596(7) 0.044(3) Uani 1 d . .
H4 H 0.7205(12) 0.2830(8) -0.1080(7) 0.052 Uiso 1 calc R .
C5 C 0.5263(12) 0.2482(7) -0.0568(6) 0.037(2) Uani 1 d . .
H5 H 0.4963(12) 0.2114(7) -0.1040(6) 0.045 Uiso 1 calc R .
C6 C 0.4337(11) 0.2595(6) 0.0176(6) 0.031(2) Uani 1 d . .
C7 C 0.6658(11) 0.4327(6) 0.1425(7) 0.036(2) Uani 1 d . .
H7A H 0.7624(11) 0.4503(6) 0.1238(7) 0.054 Uiso 1 calc R .
H7B H 0.6752(11) 0.4088(6) 0.2025(7) 0.054 Uiso 1 calc R .
H7C H 0.6003(11) 0.4816(6) 0.1425(7) 0.054 Uiso 1 calc R .
C8 C 0.3012(11) 0.2032(7) 0.0148(8) 0.043(3) Uani 1 d . .
H8A H 0.2438(11) 0.2142(7) 0.0669(8) 0.064 Uiso 1 calc R .
H8B H 0.3323(11) 0.1440(7) 0.0150(8) 0.064 Uiso 1 calc R .
H8C H 0.2411(11) 0.2148(7) -0.0393(8) 0.064 Uiso 1 calc R .
C15 C 0.8412(11) 0.2245(6) 0.1662(7) 0.034(2) Uani 1 d . .
H15 H 0.8357(11) 0.2843(6) 0.1625(7) 0.041 Uiso 1 calc R .
C16 C 0.8796(12) 0.1791(8) 0.0865(8) 0.046(3) Uani 1 d . .
H16 H 0.8946(12) 0.2102(8) 0.0338(8) 0.056 Uiso 1 calc R .
C17 C 0.8966(13) 0.0842(8) 0.0848(9) 0.054(3) Uani 1 d . .
H17A H 0.9298(13) 0.0642(8) 0.1446(9) 0.065 Uiso 1 calc R .
H17B H 0.9723(13) 0.0689(8) 0.0429(9) 0.065 Uiso 1 calc R .
C18 C 0.7506(15) 0.0398(7) 0.0565(9) 0.060(4) Uani 1 d . .
H18A H 0.7492(15) 0.0281(7) -0.0080(9) 0.072 Uiso 1 calc R .
H18B H 0.7452(15) -0.0150(7) 0.0878(9) 0.072 Uiso 1 calc R .
C11 C 0.6182(13) 0.0923(7) 0.0769(8) 0.048(3) Uani 1 d . .
H11 H 0.5478(13) 0.1025(7) 0.0299(8) 0.057 Uiso 1 calc R .
C12 C 0.5915(13) 0.1273(6) 0.1609(7) 0.039(2) Uani 1 d . .
H12 H 0.5055(13) 0.1599(6) 0.1675(7) 0.047 Uiso 1 calc R .
C13 C 0.6960(15) 0.1143(8) 0.2410(8) 0.052(3) Uani 1 d . .
H13A H 0.7472(15) 0.0597(8) 0.2350(8) 0.062 Uiso 1 calc R .
H13B H 0.6392(15) 0.1116(8) 0.2953(8) 0.062 Uiso 1 calc R .
C14 C 0.8105(13) 0.1859(9) 0.2511(7) 0.050(3) Uani 1 d . .
H14A H 0.7740(13) 0.2297(9) 0.2914(7) 0.060 Uiso 1 calc R .
H14B H 0.9024(13) 0.1628(9) 0.2785(7) 0.060 Uiso 1 calc R .
C31 C 0.2271(10) 0.2542(7) 0.1899(7) 0.033(2) Uani 1 d . .
C32 C 0.3661(11) 0.4813(7) 0.1753(7) 0.035(2) Uani 1 d . .

loop_
_geom_bond_atom_site_label_1
_geom_bond_atom_site_label_2
_geom_bond_distance
_geom_bond_site_symmetry_2
_geom_bond_publ_flag
Ir1 C31 1.919(11) . y
Ir1 C32 1.924(11) . y
Ir1 C1 2.114(9) . y
Ir1 I2 2.6807(7) . ?
Ir1 Br2 2.6807(7) . ?
Ir1 Br1 2.6839(7) . ?
Ir1 I1 2.6839(7) . ?
Ir1 Br3 2.7021(9) . ?
Ir1 I3 2.7021(9) . ?
Ir2 C11 2.115(11) . y
Ir2 C12 2.122(10) . y
Ir2 C15 2.143(9) . y
Ir2 C16 2.161(10) . y
Ir2 C3 2.198(10) . y
Ir2 C6 2.241(10) . y
Ir2 C4 2.272(11) . y
Ir2 C5 2.283(10) . y
Ir2 C2 2.315(9) . y
Ir2 C1 2.383(9) . y
O1 C31 1.118(12) . ?
O2 C32 1.122(12) . ?
C1 C2 1.423(12) . ?
C1 C6 1.457(13) . ?
C2 C3 1.437(12) . ?
C2 C7 1.515(13) . ?
C3 C4 1.40(2) . ?
C4 C5 1.39(2) . ?
C5 C6 1.447(14) . ?
C6 C8 1.503(14) . ?
C15 C14 1.46(2) . ?
C15 C16 1.458(14) . ?
C16 C17 1.51(2) . ?
C17 C18 1.55(2) . ?
C18 C11 1.51(2) . ?
C11 C12 1.41(2) . ?
C12 C13 1.52(2) . ?
C13 C14 1.55(2) . ?
